data_4030379
loop_
_publ_author_name
'Ji, Lei'
'Fucke, Katharina'
'Bose, Shubhankar Kumar'
'Marder, Todd B.'

_publ_section_title
;
 Iridium-Catalyzed Borylation of Pyrene: Irreversibility and the Influence
 of Ligand on Selectivity.
;
_journal_issue 1
_journal_name_full 'The Journal of organic chemistry'
_journal_page_first 661
_journal_paper_doi 10.1021/jo5024014
_journal_volume 80
_journal_year 2014
_chemical_formula_moiety 'C40 H54 B4 O8'
_chemical_formula_sum 'C40 H54 B4 O8'
_chemical_formula_weight 706.17
_space_group_crystal_system monoclinic
_space_group_IT_number 14
_space_group_name_Hall '-P 2yn'
_space_group_name_H-M_alt 'P 1 21/n 1'
_symmetry_space_group_name_Hall '-P 2yn'
_symmetry_space_group_name_H-M 'P 1 21/n 1'
_atom_sites_solution_primary iterative
_audit_creation_date 2013-01-11
_audit_creation_method
;
  Olex2 1.2-beta
  (compiled Dec  5 2012 16:17:34, GUI svn.r4385)
;
_cell_angle_alpha 90
_cell_angle_beta 106.308(7)
_cell_angle_gamma 90
_cell_formula_units_Z 2
_cell_length_a 11.952(3)
_cell_length_b 11.320(3)
_cell_length_c 15.039(3)
_cell_measurement_reflns_used 4117
_cell_measurement_temperature 100
_cell_measurement_theta_max 25.31
_cell_measurement_theta_min 2.29
_cell_volume 1952.9(8)
_computing_molecular_graphics
;
O. V. Dolomanov, L. J. Bourhis, R. J. Gildea, J. A. K. Howard and H. Puschmann,
OLEX2: a complete structure solution, refinement and analysis program.
J. Appl. Cryst. (2009). 42, 339-341.
;
_computing_publication_material
;
O. V. Dolomanov, L. J. Bourhis, R. J. Gildea, J. A. K. Howard and H. Puschmann,
OLEX2: a complete structure solution, refinement and analysis program.
J. Appl. Cryst. (2009). 42, 339-341.
;
_computing_structure_refinement
;
olex2.refine (L.J. Bourhis, O.V. Dolomanov, R.J. Gildea, J.A.K. Howard,
H. Puschmann, in preparation, 2011)
;
_computing_structure_solution
;
olex2.solve (L.J. Bourhis, O.V. Dolomanov, R.J. Gildea, J.A.K. Howard,
H. Puschmann, in preparation, 2011)
;
_diffrn_ambient_temperature 100.0
_diffrn_detector 'Bruker APEX2 area detector'
_diffrn_detector_area_resol_mean 7.9
_diffrn_detector_type 'CCD area detector'
_diffrn_measured_fraction_theta_full 0.9992
_diffrn_measured_fraction_theta_max 0.9992
_diffrn_measurement_device 'four-circle diffractometer'
_diffrn_measurement_device_type 'Bruker SMART APEX2 area detector'
_diffrn_measurement_method '\w and \f scans'
_diffrn_radiation_monochromator graphite
_diffrn_radiation_probe x-ray
_diffrn_radiation_type 'Mo K\a'
_diffrn_radiation_wavelength 0.71073
_diffrn_radiation_xray_symbol K-L~3~
_diffrn_reflns_av_R_equivalents 0.0581
_diffrn_reflns_av_unetI/netI 0.0500
_diffrn_reflns_limit_h_max 15
_diffrn_reflns_limit_h_min -15
_diffrn_reflns_limit_k_max 14
_diffrn_reflns_limit_k_min -14
_diffrn_reflns_limit_l_max 19
_diffrn_reflns_limit_l_min -19
_diffrn_reflns_number 24599
_diffrn_reflns_theta_full 25.9941
_diffrn_reflns_theta_max 25.99
_diffrn_reflns_theta_min 1.93
_diffrn_source 'microfocus sealed X-ray tube'
_diffrn_standards_number 0
_exptl_absorpt_coefficient_mu 0.080
_exptl_absorpt_correction_T_max 1.0000
_exptl_absorpt_correction_T_min 0.8993
_exptl_absorpt_correction_type numerical
_exptl_absorpt_process_details
;
SADABS-2008/1 (Bruker,2008) was used for absorption correction.
wR2(int) was 0.1005 before and 0.0526 after correction.
The Ratio of minimum to maximum transmission is 0.8993.
The \l/2 correction factor is 0.0015.
;
_exptl_crystal_colour 'clear colourless'
_exptl_crystal_colour_lustre clear
_exptl_crystal_colour_primary colourless
_exptl_crystal_density_diffrn 1.2007
_exptl_crystal_description block
_exptl_crystal_F_000 756.3841
_exptl_crystal_preparation 'soaked in perfluoro polyether oil'
_exptl_crystal_recrystallization_method 'crystallised from chloroform solution by precipitation with methanol'
_exptl_crystal_size_max 0.421
_exptl_crystal_size_mid 0.371
_exptl_crystal_size_min 0.286
_refine_diff_density_max 0.7171
_refine_diff_density_min -0.2987
_refine_diff_density_rms 0.0988
_refine_ls_d_res_high 0.8108
_refine_ls_d_res_low 10.5368
_refine_ls_goodness_of_fit_ref 1.0485
_refine_ls_hydrogen_treatment constr
_refine_ls_matrix_type full
_refine_ls_number_constraints 38
_refine_ls_number_parameters 242
_refine_ls_number_reflns 3840
_refine_ls_number_restraints 0
_refine_ls_restrained_S_all 1.0485
_refine_ls_R_factor_all 0.1214
_refine_ls_R_factor_gt 0.0768
_refine_ls_shift/su_max 0.0004
_refine_ls_shift/su_mean 0.0001
_refine_ls_structure_factor_coef Fsqd
_refine_ls_weighting_details 'w=1/[\s^2^(Fo^2^)+(0.1317P)^2^+1.1815P] where P=(Fo^2^+2Fc^2^)/3'
_refine_ls_weighting_scheme calc
_refine_ls_wR_factor_ref 0.2476
_reflns_Friedel_coverage 0.0
_reflns_limit_h_max 9
_reflns_limit_h_min -14
_reflns_limit_k_max 13
_reflns_limit_k_min 0
_reflns_limit_l_max 18
_reflns_limit_l_min -9
_reflns_number_gt 2333
_reflns_number_total 3840
_reflns_threshold_expression I>=2u(I)
_cod_data_source_file jo5024014_si_002.cif
_cod_data_source_block 13S008
_cod_depositor_comments
;
The following automatic conversions were performed:

'_diffrn_radiation_probe' value 'X-ray' changed to 'x-ray' according
to
/home/saulius/struct/COD-crude-data--automatic-downloads/rss-feeds/ACS/lib/dictionaries/cif_core.dic
dictionary named 'cif_core.dic' version 2.4.2 from 2011-04-26.

Automatic conversion script
Id: cif_fix_values 2935 2014-11-11 08:27:57Z andrius 

 Adding full bibliography for 4030378--4030379.cif.
;
_cod_database_code 4030379
_olex2_refinement_description
;
1. Fixed Uiso
 At 1.2 times of:
  H4 of C4, H2 of C2, H7 of C7
 At 1.5 times of:
  {H17a,H17b,H17c} of C17, {H10a,H10b,H10c} of C10, {H14a,H14b,H14c} of C14,
  {H13a,H13b,H13c} of C13, {H19a,H19b,H19c} of C19, {H11a,H11b,H11c} of C11,
  {H16a,H16b,H16c} of C16, {H20a,H20b,H20c} of C20
2.a Aromatic/amide H refined with riding coordinates:
 C2(H2), C4(H4), C7(H7)
2.b Idealised Me refined as rotating group:
 C10(H10a,H10b,H10c), C11(H11a,H11b,H11c), C13(H13a,H13b,H13c), C14(H14a,H14b,
 H14c), C16(H16a,H16b,H16c), C17(H17a,H17b,H17c), C19(H19a,H19b,H19c), C20(H20a,
 H20b,H20c)
;

loop_
_space_group_symop_id
_space_group_symop_operation_xyz
1 x,y,z
2 -x+1/2,y+1/2,-z+1/2
3 -x,-y,-z
4 x-1/2,-y-1/2,z-1/2

loop_
_atom_site_label
_atom_site_type_symbol
_atom_site_fract_x
_atom_site_fract_y
_atom_site_fract_z
_atom_site_U_iso_or_equiv
_atom_site_adp_type
_atom_site_occupancy
_atom_site_refinement_flags_posn
O1 O 0.1747(2) 0.58367(19) 0.44512(16) 0.0451(6) Uani 1.000000 .
O2 O 0.3091(2) 0.5393(2) 0.36765(16) 0.0501(7) Uani 1.000000 .
O3 O 0.1437(2) 0.9396(2) 0.60946(17) 0.0506(7) Uani 1.000000 .
O4 O 0.2120(2) 1.1168(2) 0.67228(18) 0.0531(7) Uani 1.000000 .
C1 C 0.3460(3) 0.7305(3) 0.4590(2) 0.0403(8) Uani 1.000000 .
C2 C 0.4490(3) 0.7459(3) 0.4343(2) 0.0395(8) Uani 1.000000 .
H2 H 0.4769(3) 0.6823(3) 0.4052(2) 0.0474(9) Uiso 1.000000 R
C3 C 0.5122(3) 0.8494(3) 0.4504(2) 0.0374(8) Uani 1.000000 .
C4 C 0.6132(3) 0.8689(3) 0.4212(2) 0.0392(8) Uani 1.000000 .
H4 H 0.6412(3) 0.8045(3) 0.3930(2) 0.0471(9) Uiso 1.000000 R
C5 C 0.4693(3) 0.9457(3) 0.49428(19) 0.0359(7) Uani 1.000000 .
C6 C 0.3665(3) 0.9296(3) 0.5228(2) 0.0360(8) Uani 1.000000 .
C7 C 0.3075(3) 0.8224(3) 0.5052(2) 0.0374(8) Uani 1.000000 .
H7 H 0.2394(3) 0.8113(3) 0.5250(2) 0.0448(9) Uiso 1.000000 R
C8 C 0.3264(3) 1.0285(3) 0.5698(2) 0.0384(8) Uani 1.000000 .
C9 C 0.1446(3) 0.4663(3) 0.4044(2) 0.0463(9) Uani 1.000000 .
C10 C 0.1946(4) 0.3786(3) 0.4813(3) 0.0621(11) Uani 1.000000 .
H10a H 0.2795(4) 0.3876(17) 0.5028(13) 0.0931(17) Uiso 1.000000 GR
H10b H 0.1614(19) 0.3934(16) 0.5330(8) 0.0931(17) Uiso 1.000000 GR
H10c H 0.175(2) 0.2981(3) 0.4581(6) 0.0931(17) Uiso 1.000000 GR
C11 C 0.0146(3) 0.4553(3) 0.3689(3) 0.0584(11) Uani 1.000000 .
H11a H -0.0187(4) 0.449(3) 0.4214(3) 0.0875(16) Uiso 1.000000 GR
H11b H -0.0173(4) 0.5251(12) 0.3319(16) 0.0875(16) Uiso 1.000000 GR
H11c H -0.0053(3) 0.3843(14) 0.3304(16) 0.0875(16) Uiso 1.000000 GR
C12 C 0.2088(3) 0.4636(3) 0.3282(3) 0.0549(10) Uani 1.000000 .
C13 C 0.2511(4) 0.3452(4) 0.3066(4) 0.0740(14) Uani 1.000000 .
H13a H 0.291(2) 0.3539(6) 0.2580(16) 0.111(2) Uiso 1.000000 GR
H13b H 0.306(2) 0.3127(13) 0.3625(6) 0.111(2) Uiso 1.000000 GR
H13c H 0.1846(5) 0.2915(9) 0.285(2) 0.111(2) Uiso 1.000000 GR
C14 C 0.1394(4) 0.5272(4) 0.2396(3) 0.0713(13) Uani 1.000000 .
H14a H 0.112(2) 0.6038(13) 0.2559(3) 0.107(2) Uiso 1.000000 GR
H14b H 0.1894(9) 0.539(2) 0.1988(10) 0.107(2) Uiso 1.000000 GR
H14c H 0.0720(16) 0.4789(13) 0.2077(12) 0.107(2) Uiso 1.000000 GR
C15 C 0.0840(3) 0.9642(3) 0.6800(3) 0.0506(9) Uani 1.000000 .
C16 C 0.1448(4) 0.8913(4) 0.7622(3) 0.0764(14) Uani 1.000000 .
H16a H 0.152(3) 0.8097(8) 0.7425(5) 0.115(2) Uiso 1.000000 GR
H16b H 0.2229(12) 0.9236(18) 0.7902(14) 0.115(2) Uiso 1.000000 GR
H16c H 0.1000(16) 0.893(3) 0.8076(11) 0.115(2) Uiso 1.000000 GR
C17 C -0.0424(4) 0.9281(4) 0.6445(3) 0.0695(13) Uani 1.000000 .
H17a H -0.0785(8) 0.969(2) 0.5861(12) 0.1043(19) Uiso 1.000000 GR
H17b H -0.0473(4) 0.8425(5) 0.634(2) 0.1043(19) Uiso 1.000000 GR
H17c H -0.0834(7) 0.949(3) 0.6903(10) 0.1043(19) Uiso 1.000000 GR
C18 C 0.1030(3) 1.0997(3) 0.6952(2) 0.0476(9) Uani 1.000000 .
C19 C 0.0116(4) 1.1731(4) 0.6276(3) 0.0650(12) Uani 1.000000 .
H19a H 0.0363(13) 1.2559(5) 0.6320(15) 0.0974(18) Uiso 1.000000 GR
H19b H 0.0022(19) 1.1443(17) 0.5645(4) 0.0974(18) Uiso 1.000000 GR
H19c H -0.0628(8) 1.166(2) 0.6426(13) 0.0974(18) Uiso 1.000000 GR
C20 C 0.1141(4) 1.1409(4) 0.7931(3) 0.0682(13) Uani 1.000000 .
H20a H 0.1848(15) 1.107(2) 0.8352(4) 0.1022(19) Uiso 1.000000 GR
H20b H 0.119(3) 1.2273(4) 0.7956(5) 0.1022(19) Uiso 1.000000 GR
H20c H 0.0458(14) 1.115(2) 0.8118(8) 0.1022(19) Uiso 1.000000 GR
B1 B 0.2745(4) 0.6160(3) 0.4266(3) 0.0426(10) Uani 1.000000 .
B2 B 0.2259(3) 1.0255(3) 0.6149(3) 0.0418(9) Uani 1.000000 .

loop_
_atom_site_aniso_label
_atom_site_aniso_U_11
_atom_site_aniso_U_22
_atom_site_aniso_U_33
_atom_site_aniso_U_12
_atom_site_aniso_U_13
_atom_site_aniso_U_23
O1 0.0505(14) 0.0350(12) 0.0443(13) -0.0082(11) 0.0041(11) -0.0064(10)
O2 0.0598(16) 0.0401(13) 0.0486(14) -0.0105(11) 0.0121(12) -0.0142(11)
O3 0.0659(16) 0.0368(13) 0.0477(14) -0.0085(11) 0.0137(12) -0.0055(11)
O4 0.0604(16) 0.0442(14) 0.0542(15) -0.0138(12) 0.0152(12) -0.0170(12)
C1 0.0485(19) 0.0346(17) 0.0318(16) -0.0013(14) 0.0010(14) 0.0023(14)
C2 0.0514(19) 0.0297(16) 0.0308(16) -0.0025(14) 0.0008(14) -0.0055(13)
C3 0.0467(19) 0.0322(16) 0.0278(16) 0.0014(14) 0.0012(13) 0.0006(13)
C4 0.051(2) 0.0293(16) 0.0299(16) -0.0002(14) -0.0006(14) -0.0017(13)
C5 0.0475(18) 0.0322(16) 0.0209(14) -0.0041(13) -0.0021(13) 0.0006(12)
C6 0.0426(18) 0.0319(16) 0.0257(15) -0.0039(13) -0.0030(13) 0.0025(12)
C7 0.0443(18) 0.0325(16) 0.0286(16) -0.0059(13) -0.0008(13) 0.0004(13)
C8 0.0488(19) 0.0311(16) 0.0276(15) 0.0002(14) -0.0021(13) -0.0011(13)
C9 0.058(2) 0.0323(17) 0.0421(19) -0.0116(15) 0.0035(16) -0.0076(15)
C10 0.079(3) 0.044(2) 0.052(2) -0.0112(19) 0.001(2) 0.0026(18)
C11 0.055(2) 0.049(2) 0.063(2) -0.0082(18) 0.0047(19) -0.0090(19)
C12 0.067(2) 0.047(2) 0.046(2) -0.0207(18) 0.0087(18) -0.0158(17)
C13 0.083(3) 0.053(2) 0.092(4) -0.021(2) 0.033(3) -0.031(2)
C14 0.094(3) 0.072(3) 0.039(2) -0.026(2) 0.003(2) -0.005(2)
C15 0.061(2) 0.046(2) 0.045(2) -0.0034(17) 0.0143(17) 0.0054(16)
C16 0.097(3) 0.070(3) 0.071(3) 0.021(3) 0.037(3) 0.037(2)
C17 0.076(3) 0.056(2) 0.080(3) -0.024(2) 0.027(2) -0.019(2)
C18 0.056(2) 0.0425(19) 0.0399(19) -0.0094(16) 0.0072(16) -0.0078(15)
C19 0.078(3) 0.050(2) 0.062(3) 0.010(2) 0.011(2) 0.009(2)
C20 0.075(3) 0.078(3) 0.046(2) -0.011(2) 0.008(2) -0.027(2)
B1 0.052(2) 0.037(2) 0.0296(18) -0.0080(17) -0.0042(16) -0.0001(16)
B2 0.051(2) 0.0328(19) 0.0317(18) -0.0062(17) -0.0047(16) 0.0004(15)

loop_
_atom_type_symbol
_atom_type_scat_dispersion_real
_atom_type_scat_dispersion_imag
_atom_type_scat_source
_atom_type_scat_dispersion_source
H 0.00000 0.00000 'International Tables Volume C Table 6.1.1.4 (pp. 500-502)' 'Henke, Gullikson and Davis, At. Data and Nucl. Data Tables, 1993, 54, 2'
C 0.00347 0.00161 'International Tables Volume C Table 6.1.1.4 (pp. 500-502)' 'Henke, Gullikson and Davis, At. Data and Nucl. Data Tables, 1993, 54, 2'
B 0.00141 0.00067 'International Tables Volume C Table 6.1.1.4 (pp. 500-502)' 'Henke, Gullikson and Davis, At. Data and Nucl. Data Tables, 1993, 54, 2'
O 0.01158 0.00611 'International Tables Volume C Table 6.1.1.4 (pp. 500-502)' 'Henke, Gullikson and Davis, At. Data and Nucl. Data Tables, 1993, 54, 2'

loop_
_geom_angle_atom_site_label_1
_geom_angle_atom_site_label_2
_geom_angle_atom_site_label_3
_geom_angle
_geom_angle_site_symmetry_1
_geom_angle_site_symmetry_3
B1 O1 C9 106.7(3) . .
B1 O2 C12 105.6(3) . .
B2 O3 C15 108.1(3) . .
B2 O4 C18 108.7(3) . .
C7 C1 C2 118.6(3) . .
B1 C1 C2 118.1(3) . .
B1 C1 C7 123.1(3) . .
C3 C2 C1 122.8(3) . .
C4 C3 C2 123.5(3) . .
C5 C3 C2 118.4(3) . .
C5 C3 C4 118.0(3) . .
C8 C4 C3 125.5(3) 3_676 .
C5 C5 C3 118.3(4) 3_676 .
C6 C5 C3 119.3(3) . .
C7 C6 C5 119.3(3) . .
C8 C6 C5 118.1(3) . .
C8 C6 C7 122.6(3) . .
C6 C7 C1 121.5(3) . .
C6 C8 C4 117.6(3) . 3_676
B2 C8 C4 115.8(3) . 3_676
B2 C8 C6 126.5(3) . .
C10 C9 O1 106.1(3) . .
C11 C9 O1 109.4(3) . .
C11 C9 C10 111.4(3) . .
C12 C9 O1 102.3(3) . .
C12 C9 C10 112.5(3) . .
C12 C9 C11 114.5(3) . .
C9 C12 O2 102.1(3) . .
C13 C12 O2 108.9(3) . .
C13 C12 C9 116.4(3) . .
C14 C12 O2 105.1(3) . .
C14 C12 C9 111.9(3) . .
C14 C12 C13 111.3(4) . .
C16 C15 O3 105.8(3) . .
C17 C15 O3 109.6(3) . .
C17 C15 C16 110.4(4) . .
C18 C15 O3 102.3(3) . .
C18 C15 C16 113.9(3) . .
C18 C15 C17 114.1(3) . .
C15 C18 O4 101.5(3) . .
C19 C18 O4 107.1(3) . .
C19 C18 C15 113.2(3) . .
C20 C18 O4 110.5(3) . .
C20 C18 C15 114.5(3) . .
C20 C18 C19 109.5(3) . .
O2 B1 O1 113.7(3) . .
C1 B1 O1 127.0(3) . .
C1 B1 O2 119.1(3) . .
O4 B2 O3 110.9(3) . .
C8 B2 O3 128.7(3) . .
C8 B2 O4 120.3(3) . .

loop_
_geom_bond_atom_site_label_1
_geom_bond_atom_site_label_2
_geom_bond_distance
_geom_bond_site_symmetry_2
O1 C9 1.466(4) .
O1 B1 1.349(5) .
O2 C12 1.458(4) .
O2 B1 1.385(5) .
O3 C15 1.462(4) .
O3 B2 1.369(4) .
O4 C18 1.451(4) .
O4 B2 1.386(5) .
C1 C2 1.393(5) .
C1 C7 1.399(5) .
C1 B1 1.553(5) .
C2 C3 1.378(4) .
C3 C4 1.413(5) .
C3 C5 1.441(4) .
C4 C8 1.355(4) 3_676
C5 C5 1.417(6) 3_676
C5 C6 1.423(5) .
C6 C7 1.391(4) .
C6 C8 1.474(4) .
C8 B2 1.536(6) .
C9 C10 1.514(5) .
C9 C11 1.500(5) .
C9 C12 1.548(5) .
C12 C13 1.500(6) .
C12 C14 1.536(6) .
C15 C16 1.494(5) .
C15 C17 1.510(6) .
C15 C18 1.558(5) .
C18 C19 1.514(5) .
C18 C20 1.514(5) .
